data_7243325
loop_
_publ_author_name
'Peloquin, Andrew J.'
'McMillen, Colin D.'
'Pennington, William T.'

_publ_section_title
;
 One dimensional halogen bond design: Br&#x22EF;N versus I&#x22EF;N with
 fluoroarenes
;
_journal_issue 35
_journal_name_full CrystEngComm
_journal_page_first 6098
_journal_page_last 6106
_journal_paper_doi 10.1039/D1CE00864A
_journal_volume 23
_journal_year 2021
_chemical_formula_moiety 'Br2 C12 F8, C6 H12 N2'
_chemical_formula_sum 'C18 H12 Br2 F8 N2'
_chemical_formula_weight 568.104
_space_group_crystal_system monoclinic
_space_group_IT_number 14
_space_group_name_Hall '-P 2yn'
_space_group_name_H-M_alt 'P 1 21/n 1'
_symmetry_Int_Tables_number 14
_audit_creation_date 2021-05-25
_audit_creation_method
;
Olex2 1.3
(compiled 2020.11.12 svn.r5f609507 for OlexSys, GUI svn.r6272)
;
_audit_update_record
;
2021-06-27 deposited with the CCDC.	2021-08-02 downloaded from the CCDC.
;
_cell_angle_alpha 90
_cell_angle_beta 107.369(3)
_cell_angle_gamma 90
_cell_formula_units_Z 4
_cell_length_a 13.1047(10)
_cell_length_b 10.8097(8)
_cell_length_c 14.1460(11)
_cell_measurement_reflns_used 9990
_cell_measurement_temperature 100(2)
_cell_measurement_theta_max 26.409
_cell_measurement_theta_min 2.490
_cell_volume 1912.5(3)
_computing_cell_refinement 'Bruker SAINT'
_computing_data_collection 'Bruker APEX3'
_computing_data_reduction 'Bruker SAINT'
_computing_molecular_graphics 'Olex2 1.3 (Dolomanov et al., 2009)'
_computing_publication_material 'Olex2 1.3 (Dolomanov et al., 2009)'
_computing_structure_refinement 'SHELXL-2016/6 (Sheldrick, 2016)'
_computing_structure_solution 'SHELXT 2014/5 (Sheldrick, 2014)'
_diffrn_ambient_temperature 100.01
_diffrn_measured_fraction_theta_full 0.9994
_diffrn_measured_fraction_theta_max 0.9972
_diffrn_measurement_device_type 'Bruker D8 Venture Photon 100'
_diffrn_measurement_method '\f and \w scans'
_diffrn_radiation_type MoK\a
_diffrn_radiation_wavelength 0.71073
_diffrn_reflns_av_R_equivalents 0.0592
_diffrn_reflns_av_unetI/netI 0.0358
_diffrn_reflns_Laue_measured_fraction_full 0.9994
_diffrn_reflns_Laue_measured_fraction_max 0.9972
_diffrn_reflns_limit_h_max 16
_diffrn_reflns_limit_h_min -16
_diffrn_reflns_limit_k_max 13
_diffrn_reflns_limit_k_min -13
_diffrn_reflns_limit_l_max 17
_diffrn_reflns_limit_l_min -17
_diffrn_reflns_number 27928
_diffrn_reflns_point_group_measured_fraction_full 0.9994
_diffrn_reflns_point_group_measured_fraction_max 0.9972
_diffrn_reflns_theta_full 25.2417
_diffrn_reflns_theta_max 26.41
_diffrn_reflns_theta_min 2.41
_diffrn_source 'Incoatec I\mS'
_diffrn_source_current 1.0
_diffrn_source_power 0.05
_diffrn_source_voltage 50.0
_exptl_absorpt_coefficient_mu 4.322
_exptl_absorpt_correction_T_max 0.7454
_exptl_absorpt_correction_T_min 0.5245
_exptl_absorpt_correction_type multi-scan
_exptl_absorpt_process_details
;
SADABS-2014/5 (Bruker,2014/5) was used for absorption correction.
wR2(int) was 0.1397 before and 0.0622 after correction.
The Ratio of minimum to maximum transmission is 0.7036.
The \l/2 correction factor is Not present.
;
_exptl_crystal_colour colourless
_exptl_crystal_colour_primary colourless
_exptl_crystal_density_diffrn 1.973
_exptl_crystal_density_meas ?
_exptl_crystal_density_method 'not measured'
_exptl_crystal_description column
_exptl_crystal_F_000 1103.182
_exptl_crystal_size_max 0.201
_exptl_crystal_size_mid 0.072
_exptl_crystal_size_min 0.047
_exptl_transmission_factor_max 'not measured'
_exptl_transmission_factor_min 'not measured'
_refine_diff_density_max 0.6002
_refine_diff_density_min -0.6706
_refine_diff_density_rms 0.1403
_refine_ls_d_res_high 0.7990
_refine_ls_d_res_low 8.4382
_refine_ls_goodness_of_fit_ref 1.0284
_refine_ls_hydrogen_treatment constr
_refine_ls_matrix_type full
_refine_ls_number_constraints 18
_refine_ls_number_parameters 271
_refine_ls_number_reflns 3921
_refine_ls_number_restraints 0
_refine_ls_restrained_S_all 1.0284
_refine_ls_R_factor_all 0.0449
_refine_ls_R_factor_gt 0.0297
_refine_ls_shift/su_max 0.0002
_refine_ls_shift/su_mean 0.0000
_refine_ls_structure_factor_coef Fsqd
_refine_ls_weighting_details 'w=1/[\s^2^(Fo^2^)+(0.0202P)^2^+2.3619P] where P=(Fo^2^+2Fc^2^)/3'
_refine_ls_weighting_scheme calc
_refine_ls_wR_factor_gt 0.0594
_refine_ls_wR_factor_ref 0.0661
_reflns_Friedel_coverage 0.0
_reflns_limit_h_max 10
_reflns_limit_h_min -16
_reflns_limit_k_max 13
_reflns_limit_k_min 0
_reflns_limit_l_max 17
_reflns_limit_l_min -9
_reflns_number_gt 3134
_reflns_number_total 3921
_reflns_threshold_expression I>=2u(I)
_cod_data_source_file d1ce00864a2.cif
_cod_data_source_block Br2F8bph_DABCO
_cod_depositor_comments
;
The following automatic conversions were performed:

data item '_exptl_crystal_density_meas' value 'not measured' was
changed to '?' -- the value is perceived as not measured.

Automatic conversion script
Id: cif_fix_values 7556 2019-12-06 15:28:31Z antanas 

 Adding full bibliography for 7243307--7243335.cif.
;
_cod_original_sg_symbol_Hall '-P 2ybc (x-z,y,z)'
_cod_database_code 7243325
_olex2_refinement_description
;
1.a Secondary CH2 refined with riding coordinates:
 C15(H15a,H15b), C13(H13a,H13b), C14(H14a,H14b), C17(H17a,H17b), C18(H18a,
 H18b), C16(H16a,H16b)
;
_olex2_submission_special_instructions 'No special instructions were received'

loop_
_space_group_symop_id
_space_group_symop_operation_xyz
1 x,y,z
2 -x+1/2,y+1/2,-z+1/2
3 -x,-y,-z
4 x-1/2,-y-1/2,z-1/2

loop_
_atom_site_label
_atom_site_type_symbol
_atom_site_fract_x
_atom_site_fract_y
_atom_site_fract_z
_atom_site_U_iso_or_equiv
_atom_site_adp_type
_atom_site_occupancy
_atom_site_refinement_flags_posn
Br2 Br 0.93306(2) 0.70195(3) 0.89838(2) 0.01838(9) Uani 1.000000 .
Br1 Br 0.06474(2) 0.71552(3) 0.58857(2) 0.01897(9) Uani 1.000000 .
F5 F 0.78953(13) 0.50747(15) 0.76024(12) 0.0206(4) Uani 1.000000 .
F8 F 0.76403(13) 0.87560(15) 0.93119(12) 0.0210(4) Uani 1.000000 .
F4 F 0.20778(13) 0.50256(15) 0.70212(13) 0.0215(4) Uani 1.000000 .
F6 F 0.57730(13) 0.50494(15) 0.68094(12) 0.0204(4) Uani 1.000000 .
F3 F 0.41969(13) 0.49414(15) 0.77843(12) 0.0211(4) Uani 1.000000 .
F1 F 0.23489(14) 0.89993(15) 0.57252(13) 0.0250(4) Uani 1.000000 .
F2 F 0.44718(13) 0.89045(15) 0.64817(13) 0.0223(4) Uani 1.000000 .
F7 F 0.55158(13) 0.87479(15) 0.84945(12) 0.0212(4) Uani 1.000000 .
N2 N -0.35259(19) 0.7675(2) 0.46549(18) 0.0177(5) Uani 1.000000 .
N1 N -0.14868(19) 0.7482(2) 0.52621(18) 0.0173(5) Uani 1.000000 .
C8 C 0.7319(2) 0.5990(3) 0.7835(2) 0.0173(6) Uani 1.000000 .
C12 C 0.7187(2) 0.7844(3) 0.8684(2) 0.0176(6) Uani 1.000000 .
C7 C 0.7824(2) 0.6930(3) 0.8470(2) 0.0159(6) Uani 1.000000 .
C2 C 0.2795(2) 0.7989(3) 0.6239(2) 0.0180(6) Uani 1.000000 .
C6 C 0.2658(2) 0.5996(3) 0.6874(2) 0.0164(6) Uani 1.000000 .
C11 C 0.6092(2) 0.7832(2) 0.8266(2) 0.0160(6) Uani 1.000000 .
C3 C 0.3891(2) 0.7936(3) 0.6627(2) 0.0176(6) Uani 1.000000 .
C1 C 0.2153(2) 0.7026(3) 0.6361(2) 0.0176(6) Uani 1.000000 .
C9 C 0.6217(2) 0.5976(3) 0.7425(2) 0.0168(6) Uani 1.000000 .
C5 C 0.3759(2) 0.5947(3) 0.7261(2) 0.0165(6) Uani 1.000000 .
C15 C -0.1979(2) 0.6286(3) 0.5344(2) 0.0194(6) Uani 1.000000 .
H15a H -0.1735(2) 0.5658(3) 0.4950(2) 0.0233(8) Uiso 1.000000 R
H15b H -0.1755(2) 0.6013(3) 0.6044(2) 0.0233(8) Uiso 1.000000 R
C13 C -0.1835(2) 0.7892(3) 0.4224(2) 0.0187(6) Uani 1.000000 .
H13a H -0.1509(2) 0.8704(3) 0.4168(2) 0.0224(7) Uiso 1.000000 R
H13b H -0.1592(2) 0.7291(3) 0.3809(2) 0.0224(7) Uiso 1.000000 R
C10 C 0.5580(2) 0.6902(3) 0.7622(2) 0.0159(6) Uani 1.000000 .
C4 C 0.4406(2) 0.6923(3) 0.7160(2) 0.0163(6) Uani 1.000000 .
C14 C -0.3071(2) 0.8002(3) 0.3849(2) 0.0201(6) Uani 1.000000 .
H14a H -0.3359(2) 0.7441(3) 0.3279(2) 0.0241(8) Uiso 1.000000 R
H14b H -0.3276(2) 0.8859(3) 0.3625(2) 0.0241(8) Uiso 1.000000 R
C17 C -0.1847(2) 0.8399(3) 0.5867(2) 0.0217(7) Uani 1.000000 .
H17a H -0.1612(2) 0.8143(3) 0.6571(2) 0.0260(8) Uiso 1.000000 R
H17b H -0.1524(2) 0.9215(3) 0.5815(2) 0.0260(8) Uiso 1.000000 R
C18 C -0.3086(2) 0.8503(3) 0.5499(2) 0.0216(7) Uani 1.000000 .
H18a H -0.3294(2) 0.9367(3) 0.5298(2) 0.0260(8) Uiso 1.000000 R
H18b H -0.3383(2) 0.8282(3) 0.6043(2) 0.0260(8) Uiso 1.000000 R
C16 C -0.3215(2) 0.6396(3) 0.4964(2) 0.0202(6) Uani 1.000000 .
H16a H -0.3522(2) 0.6153(3) 0.5497(2) 0.0243(8) Uiso 1.000000 R
H16b H -0.3500(2) 0.5830(3) 0.4397(2) 0.0243(8) Uiso 1.000000 R

loop_
_atom_site_aniso_label
_atom_site_aniso_U_11
_atom_site_aniso_U_22
_atom_site_aniso_U_33
_atom_site_aniso_U_12
_atom_site_aniso_U_13
_atom_site_aniso_U_23
Br2 0.01301(15) 0.01920(15) 0.02151(16) 0.00162(11) 0.00296(12) 0.00233(12)
Br1 0.01328(15) 0.02149(16) 0.02015(16) -0.00149(12) 0.00197(12) -0.00221(12)
F5 0.0194(9) 0.0176(9) 0.0253(9) 0.0045(7) 0.0075(7) -0.0019(7)
F8 0.0183(9) 0.0185(9) 0.0232(9) -0.0010(7) 0.0018(7) -0.0058(7)
F4 0.0192(9) 0.0176(9) 0.0279(10) -0.0064(7) 0.0074(7) -0.0004(7)
F6 0.0215(9) 0.0177(9) 0.0219(9) -0.0030(7) 0.0062(7) -0.0061(7)
F3 0.0202(9) 0.0160(9) 0.0266(10) 0.0016(7) 0.0064(7) 0.0054(7)
F1 0.0212(10) 0.0206(9) 0.0294(10) 0.0019(7) 0.0019(8) 0.0071(8)
F2 0.0192(9) 0.0175(9) 0.0290(10) -0.0043(7) 0.0054(7) 0.0051(7)
F7 0.0181(9) 0.0192(9) 0.0257(10) 0.0037(7) 0.0056(7) -0.0051(7)
N2 0.0154(13) 0.0186(13) 0.0192(13) -0.0013(10) 0.0050(10) -0.0017(10)
N1 0.0159(13) 0.0175(12) 0.0178(13) -0.0020(10) 0.0041(10) 0.0021(10)
C8 0.0174(15) 0.0166(14) 0.0199(15) 0.0030(12) 0.0083(12) 0.0011(12)
C12 0.0186(15) 0.0142(15) 0.0180(15) -0.0008(12) 0.0025(12) -0.0014(12)
C7 0.0162(15) 0.0151(14) 0.0173(14) 0.0018(12) 0.0062(12) 0.0048(12)
C2 0.0201(16) 0.0140(14) 0.0187(15) 0.0023(12) 0.0042(12) 0.0007(12)
C6 0.0175(15) 0.0149(14) 0.0180(15) -0.0038(12) 0.0070(12) -0.0023(12)
C11 0.0166(15) 0.0142(14) 0.0178(15) 0.0042(11) 0.0060(12) 0.0019(11)
C3 0.0197(15) 0.0149(14) 0.0198(15) -0.0034(12) 0.0081(12) -0.0007(12)
C1 0.0150(15) 0.0206(15) 0.0152(14) -0.0004(12) 0.0016(11) -0.0046(12)
C9 0.0184(15) 0.0154(14) 0.0174(15) -0.0030(12) 0.0065(12) -0.0018(12)
C5 0.0182(15) 0.0133(14) 0.0169(14) 0.0029(11) 0.0034(12) -0.0001(11)
C15 0.0195(15) 0.0164(15) 0.0218(16) -0.0005(12) 0.0053(12) 0.0042(12)
C13 0.0170(15) 0.0221(16) 0.0179(15) -0.0014(12) 0.0067(12) 0.0022(12)
C10 0.0155(15) 0.0150(14) 0.0173(15) -0.0012(11) 0.0051(12) 0.0019(11)
C4 0.0167(15) 0.0165(14) 0.0169(15) 0.0007(12) 0.0067(12) -0.0010(12)
C14 0.0169(15) 0.0240(16) 0.0177(15) -0.0015(12) 0.0026(12) 0.0034(13)
C17 0.0199(16) 0.0231(16) 0.0208(16) -0.0036(13) 0.0042(13) -0.0057(13)
C18 0.0195(16) 0.0227(16) 0.0234(16) -0.0016(13) 0.0074(13) -0.0044(13)
C16 0.0191(16) 0.0181(15) 0.0231(16) -0.0025(12) 0.0057(13) 0.0033(13)

loop_
_atom_type_symbol
_atom_type_scat_dispersion_real
_atom_type_scat_dispersion_imag
_atom_type_scat_Cromer_Mann_a1
_atom_type_scat_Cromer_Mann_a2
_atom_type_scat_Cromer_Mann_a3
_atom_type_scat_Cromer_Mann_a4
_atom_type_scat_Cromer_Mann_b1
_atom_type_scat_Cromer_Mann_b2
_atom_type_scat_Cromer_Mann_b3
_atom_type_scat_Cromer_Mann_b4
_atom_type_scat_Cromer_Mann_c
_atom_type_scat_source
_atom_type_scat_dispersion_source
H 0.00000 0.00000 0.49300 0.32291 0.14019 0.04081 10.51090 26.12570 3.14236 57.79970 0.0030380000826 'International Tables Volume C Table 6.1.1.4 (pp. 500-502)' 'Henke, Gullikson and Davis, At. Data and Nucl. Data Tables, 1993, 54, 2'
C 0.00347 0.00161 2.31000 1.02000 1.58860 0.86500 20.84390 10.20750 0.56870 51.65120 0.215599998832 'International Tables Volume C Table 6.1.1.4 (pp. 500-502)' 'Henke, Gullikson and Davis, At. Data and Nucl. Data Tables, 1993, 54, 2'
F 0.01794 0.01033 3.53920 2.64120 1.51700 1.02430 10.28250 4.29440 0.26150 26.14760 0.277599990368 'International Tables Volume C Table 6.1.1.4 (pp. 500-502)' 'Henke, Gullikson and Davis, At. Data and Nucl. Data Tables, 1993, 54, 2'
Br -0.28346 2.55990 17.17890 5.23580 5.63770 3.98510 2.17230 16.57960 0.26090 41.43280 2.95569992065 'International Tables Volume C Table 6.1.1.4 (pp. 500-502)' 'Henke, Gullikson and Davis, At. Data and Nucl. Data Tables, 1993, 54, 2'
N 0.00653 0.00323 12.21260 3.13220 2.01250 1.16630 0.00570 9.89330 28.99750 0.58260 -11.5290002823 'International Tables Volume C Table 6.1.1.4 (pp. 500-502)' 'Henke, Gullikson and Davis, At. Data and Nucl. Data Tables, 1993, 54, 2'

loop_
_geom_angle_atom_site_label_1
_geom_angle_atom_site_label_2
_geom_angle_atom_site_label_3
_geom_angle
_geom_angle_site_symmetry_1
_geom_angle_site_symmetry_3
_geom_angle_publ_flag
C18 N2 C14 109.3(2) . . ?
C16 N2 C14 108.3(2) . . ?
C16 N2 C18 109.0(2) . . ?
C13 N1 C15 109.5(2) . . ?
C17 N1 C15 108.8(2) . . ?
C17 N1 C13 108.6(2) . . ?
C7 C8 F5 120.2(3) . . ?
C9 C8 F5 118.7(3) . . ?
C9 C8 C7 121.0(3) . . ?
C7 C12 F8 119.5(3) . . ?
C11 C12 F8 119.3(2) . . ?
C11 C12 C7 121.2(3) . . ?
C8 C7 Br2 121.9(2) . . ?
C12 C7 Br2 120.5(2) . . ?
C12 C7 C8 117.5(3) . . ?
C3 C2 F1 118.9(3) . . ?
C1 C2 F1 119.8(3) . . ?
C1 C2 C3 121.3(3) . . ?
C1 C6 F4 120.3(3) . . ?
C5 C6 F4 118.7(3) . . ?
C5 C6 C1 121.1(3) . . ?
C12 C11 F7 118.6(2) . . ?
C10 C11 F7 119.7(3) . . ?
C10 C11 C12 121.7(3) . . ?
C2 C3 F2 118.4(3) . . ?
C4 C3 F2 119.5(3) . . ?
C4 C3 C2 122.1(3) . . ?
C2 C1 Br1 120.7(2) . . ?
C6 C1 Br1 122.0(2) . . ?
C6 C1 C2 117.3(3) . . ?
C8 C9 F6 118.4(2) . . ?
C10 C9 F6 120.0(3) . . ?
C10 C9 C8 121.5(3) . . ?
C6 C5 F3 118.1(2) . . ?
C4 C5 F3 119.9(3) . . ?
C4 C5 C6 121.9(3) . . ?
H15a C15 N1 109.65(15) . . ?
H15b C15 N1 109.65(15) . . ?
H15b C15 H15a 108.2 . . ?
C16 C15 N1 110.1(2) . . ?
C16 C15 H15a 109.65(16) . . ?
C16 C15 H15b 109.65(15) . . ?
H13a C13 N1 109.60(15) . . ?
H13b C13 N1 109.60(15) . . ?
H13b C13 H13a 108.1 . . ?
C14 C13 N1 110.3(2) . . ?
C14 C13 H13a 109.60(16) . . ?
C14 C13 H13b 109.60(16) . . ?
C9 C10 C11 117.0(3) . . ?
C4 C10 C11 120.9(3) . . ?
C4 C10 C9 122.1(3) . . ?
C5 C4 C3 116.3(3) . . ?
C10 C4 C3 121.6(3) . . ?
C10 C4 C5 122.0(3) . . ?
C13 C14 N2 109.7(2) . . ?
H14a C14 N2 109.72(15) . . ?
H14a C14 C13 109.72(16) . . ?
H14b C14 N2 109.72(15) . . ?
H14b C14 C13 109.72(15) . . ?
H14b C14 H14a 108.2 . . ?
H17a C17 N1 109.73(15) . . ?
H17b C17 N1 109.73(15) . . ?
H17b C17 H17a 108.2 . . ?
C18 C17 N1 109.7(2) . . ?
C18 C17 H17a 109.73(16) . . ?
C18 C17 H17b 109.73(16) . . ?
C17 C18 N2 110.3(2) . . ?
H18a C18 N2 109.60(16) . . ?
H18a C18 C17 109.60(16) . . ?
H18b C18 N2 109.60(15) . . ?
H18b C18 C17 109.60(16) . . ?
H18b C18 H18a 108.1 . . ?
C15 C16 N2 110.1(2) . . ?
H16a C16 N2 109.64(15) . . ?
H16a C16 C15 109.64(15) . . ?
H16b C16 N2 109.64(15) . . ?
H16b C16 C15 109.64(16) . . ?
H16b C16 H16a 108.2 . . ?

loop_
_geom_bond_atom_site_label_1
_geom_bond_atom_site_label_2
_geom_bond_distance
_geom_bond_site_symmetry_2
_geom_bond_publ_flag
Br2 C7 1.892(3) . ?
Br1 C1 1.890(3) . ?
F5 C8 1.344(3) . ?
F8 C12 1.342(3) . ?
F4 C6 1.347(3) . ?
F6 C9 1.341(3) . ?
F3 C5 1.344(3) . ?
F1 C2 1.345(3) . ?
F2 C3 1.346(3) . ?
F7 C11 1.342(3) . ?
N2 C14 1.479(4) . ?
N2 C18 1.466(4) . ?
N2 C16 1.470(4) . ?
N1 C15 1.464(4) . ?
N1 C13 1.470(4) . ?
N1 C17 1.476(4) . ?
C8 C7 1.386(4) . ?
C8 C9 1.386(4) . ?
C12 C7 1.384(4) . ?
C12 C11 1.379(4) . ?
C2 C3 1.377(4) . ?
C2 C1 1.381(4) . ?
C6 C1 1.385(4) . ?
C6 C5 1.384(4) . ?
C11 C10 1.388(4) . ?
C3 C4 1.385(4) . ?
C9 C10 1.384(4) . ?
C5 C4 1.386(4) . ?
C15 H15a 0.9900 . ?
C15 H15b 0.9900 . ?
C15 C16 1.552(4) . ?
C13 H13a 0.9900 . ?
C13 H13b 0.9900 . ?
C13 C14 1.551(4) . ?
C10 C4 1.482(4) . ?
C14 H14a 0.9900 . ?
C14 H14b 0.9900 . ?
C17 H17a 0.9900 . ?
C17 H17b 0.9900 . ?
C17 C18 1.555(4) . ?
C18 H18a 0.9900 . ?
C18 H18b 0.9900 . ?
C16 H16a 0.9900 . ?
C16 H16b 0.9900 . ?
